data_7247171
loop_
_publ_author_name
'Fan, Xiao-Xiang'
'Wang, Hong-Yu'
'Zhang, Bo'
'Kang, Xiu-Qi'
'Gu, Jin-Zhong'
'Xue, Ji-jun'

_publ_section_title
;
 Six metal--organic architectures from a 5-methoxyisophthalate linker:
 assembly, structural variety and catalytic features
;
_journal_issue 34
_journal_name_full 'RSC Advances'
_journal_page_first 23745
_journal_page_last 23753
_journal_paper_doi 10.1039/D3RA04111E
_journal_volume 13
_journal_year 2023
_chemical_formula_sum 'C42 H36 Cu2 N4 O14'
_chemical_formula_weight 947.83
_space_group_crystal_system triclinic
_space_group_IT_number 2
_space_group_name_Hall '-P 1'
_space_group_name_H-M_alt 'P -1'
_atom_sites_solution_hydrogens mixed
_audit_creation_method SHELXL-2014/7
_audit_update_record
;
2023-06-13 deposited with the CCDC.	2023-08-01 downloaded from the CCDC.
;
_cell_angle_alpha 96.431(7)
_cell_angle_beta 92.558(7)
_cell_angle_gamma 101.886(8)
_cell_formula_units_Z 1
_cell_length_a 7.3455(7)
_cell_length_b 10.4021(9)
_cell_length_c 12.8273(10)
_cell_measurement_reflns_used 6013
_cell_measurement_temperature 293(2)
_cell_measurement_theta_max 70.084
_cell_measurement_theta_min 3.476
_cell_volume 950.75(15)
_computing_cell_refinement 'Bruker SAINT'
_computing_data_collection 'Bruker APEX2'
_computing_data_reduction 'Bruker SAINT'
_computing_molecular_graphics 'Bruker SHELXTL'
_computing_publication_material 'Bruker SHELXTL'
_computing_structure_refinement 'SHELXL-2014/7 (Sheldrick, 2014)'
_computing_structure_solution 'SHELXL-2014/7 (Sheldrick, 2014)'
_diffrn_ambient_temperature 293(2)
_diffrn_measured_fraction_theta_full 0.993
_diffrn_measured_fraction_theta_max 0.972
_diffrn_measurement_device_type 'Bruker APE-II CCD'
_diffrn_measurement_method '\f and \w scans'
_diffrn_radiation_type CuK\a
_diffrn_radiation_wavelength 1.54178
_diffrn_reflns_av_R_equivalents 0.0240
_diffrn_reflns_av_unetI/netI 0.0411
_diffrn_reflns_Laue_measured_fraction_full 0.993
_diffrn_reflns_Laue_measured_fraction_max 0.972
_diffrn_reflns_limit_h_max 7
_diffrn_reflns_limit_h_min -8
_diffrn_reflns_limit_k_max 11
_diffrn_reflns_limit_k_min -12
_diffrn_reflns_limit_l_max 15
_diffrn_reflns_limit_l_min -15
_diffrn_reflns_number 6013
_diffrn_reflns_point_group_measured_fraction_full 0.993
_diffrn_reflns_point_group_measured_fraction_max 0.972
_diffrn_reflns_theta_full 67.679
_diffrn_reflns_theta_max 70.084
_diffrn_reflns_theta_min 3.476
_diffrn_source 'fine-focus sealed tube'
_exptl_absorpt_coefficient_mu 2.071
_exptl_absorpt_correction_T_max 0.733
_exptl_absorpt_correction_T_min 0.647
_exptl_absorpt_correction_type multi-scan
_exptl_absorpt_process_details SADABS
_exptl_crystal_colour green
_exptl_crystal_density_diffrn 1.655
_exptl_crystal_description needle
_exptl_crystal_F_000 486
_exptl_crystal_size_max 0.230
_exptl_crystal_size_mid 0.180
_exptl_crystal_size_min 0.160
_exptl_transmission_factor_max 0.718
_exptl_transmission_factor_min 0.671
_refine_diff_density_max 1.340
_refine_diff_density_min -0.503
_refine_diff_density_rms 0.075
_refine_ls_extinction_method none
_refine_ls_goodness_of_fit_ref 1.061
_refine_ls_hydrogen_treatment constr
_refine_ls_matrix_type full
_refine_ls_number_parameters 281
_refine_ls_number_reflns 3503
_refine_ls_number_restraints 7
_refine_ls_restrained_S_all 1.066
_refine_ls_R_factor_all 0.0544
_refine_ls_R_factor_gt 0.0439
_refine_ls_shift/su_max 0.000
_refine_ls_shift/su_mean 0.000
_refine_ls_structure_factor_coef Fsqd
_refine_ls_weighting_details 'w=1/[\s^2^(Fo^2^)+(0.0619P)^2^+0.7035P] where P=(Fo^2^+2Fc^2^)/3'
_refine_ls_weighting_scheme calc
_refine_ls_wR_factor_gt 0.1158
_refine_ls_wR_factor_ref 0.1242
_reflns_Friedel_coverage 0.000
_reflns_number_gt 2952
_reflns_number_total 3503
_reflns_threshold_expression 'I > 2\s(I)'
_cod_data_source_file d3ra04111e2.cif
_cod_data_source_block 480-13Cu
_cod_database_code 7247171
_shelx_shelxl_version_number 2014/7
_shelx_space_group_comment
;
The symmetry employed for this shelxl refinement is uniquely defined
by the following loop, which should always be used as a source of
symmetry information in preference to the above space-group names.
They are only intended as comments.
;
_shelx_estimated_absorpt_t_min 0.647
_shelx_estimated_absorpt_t_max 0.733

loop_
_space_group_symop_operation_xyz
'x, y, z'
'-x, -y, -z'

loop_
_atom_site_label
_atom_site_type_symbol
_atom_site_fract_x
_atom_site_fract_y
_atom_site_fract_z
_atom_site_U_iso_or_equiv
_atom_site_adp_type
_atom_site_occupancy
_atom_site_site_symmetry_order
_atom_site_calc_flag
_atom_site_refinement_flags_posn
_atom_site_refinement_flags_adp
_atom_site_refinement_flags_occupancy
_atom_site_disorder_assembly
_atom_site_disorder_group
Cu1 Cu 0.56615(6) 0.94895(4) 0.77402(3) 0.02726(16) Uani 1 1 d . . . . .
N1 N 0.4248(3) 0.8426(3) 0.6449(2) 0.0276(5) Uani 1 1 d . . . . .
N2 N 0.5717(4) 0.7680(3) 0.8133(2) 0.0282(5) Uani 1 1 d . . . . .
O1 O 0.6838(3) 1.0269(2) 0.91259(18) 0.0368(5) Uani 1 1 d . . . . .
O2 O 0.6574(4) 1.2364(2) 0.9165(2) 0.0490(7) Uani 1 1 d . . . . .
O3 O 0.8771(3) 0.8991(2) 1.2781(2) 0.0476(7) Uani 1 1 d . . . . .
O4 O 1.1686(3) 1.0123(2) 1.30954(18) 0.0382(6) Uani 1 1 d . . . . .
O5 O 1.0227(4) 1.4642(2) 1.2555(2) 0.0442(6) Uani 1 1 d . U . . .
O6 O 0.4834(3) 1.1095(2) 0.74266(17) 0.0327(5) Uani 1 1 d . . . . .
H1W H 0.3745 1.1042 0.7566 0.039 Uiso 1 1 d R U . . .
H2W H 0.5402 1.1507 0.7997 0.039 Uiso 1 1 d R U . . .
O7 O 0.2081(6) 0.1702(4) 0.5086(3) 0.0936(13) Uani 1 1 d . . . . .
H3W H 0.1842 0.1509 0.5699 0.112 Uiso 1 1 d R U . . .
H4W H 0.1970 0.1238 0.4488 0.112 Uiso 1 1 d R U . . .
C1 C 0.7106(4) 1.1454(3) 0.9556(2) 0.0285(6) Uani 1 1 d . . . . .
C2 C 0.8162(4) 1.1765(3) 1.0618(2) 0.0280(6) Uani 1 1 d . . . . .
C3 C 0.8583(4) 1.0755(3) 1.1151(2) 0.0298(7) Uani 1 1 d . . . . .
H3 H 0.8208 0.9876 1.0853 0.036 Uiso 1 1 calc R U . . .
C4 C 0.9568(4) 1.1065(3) 1.2132(2) 0.0280(6) Uani 1 1 d . . . . .
C5 C 1.0049(4) 0.9976(3) 1.2703(2) 0.0306(7) Uani 1 1 d . . . . .
C6 C 1.0101(4) 1.2369(3) 1.2575(2) 0.0301(7) Uani 1 1 d . . . . .
H6A H 1.0762 1.2576 1.3228 0.036 Uiso 1 1 calc R U . . .
C7 C 0.9652(4) 1.3384(3) 1.2047(3) 0.0309(7) Uani 1 1 d . . . . .
C8 C 0.8687(4) 1.3076(3) 1.1068(3) 0.0308(7) Uani 1 1 d . . . . .
H8 H 0.8392 1.3746 1.0713 0.037 Uiso 1 1 calc R U . . .
C9 C 0.9993(7) 1.5749(4) 1.1965(3) 0.0565(9) Uani 1 1 d . U . . .
H9A H 1.0626 1.5696 1.1328 0.085 Uiso 1 1 calc R U . . .
H9B H 1.0512 1.6576 1.2389 0.085 Uiso 1 1 calc R U . . .
H9C H 0.8690 1.5693 1.1797 0.085 Uiso 1 1 calc R U . . .
C10 C 0.3502(5) 0.8833(3) 0.5619(3) 0.0345(7) Uani 1 1 d . . . . .
H10 H 0.3598 0.9737 0.5608 0.041 Uiso 1 1 calc R U . . .
C11 C 0.2580(5) 0.7963(4) 0.4760(3) 0.0439(9) Uani 1 1 d . . . . .
H11 H 0.2085 0.8285 0.4188 0.053 Uiso 1 1 calc R U . . .
C12 C 0.2413(5) 0.6626(4) 0.4771(3) 0.0462(9) Uani 1 1 d . . . . .
H12 H 0.1788 0.6033 0.4210 0.055 Uiso 1 1 calc R U . . .
C13 C 0.3192(5) 0.6162(3) 0.5633(3) 0.0362(7) Uani 1 1 d . . . . .
C14 C 0.4096(4) 0.7104(3) 0.6452(2) 0.0286(6) Uani 1 1 d . . . . .
C15 C 0.3136(6) 0.4784(4) 0.5725(3) 0.0466(9) Uani 1 1 d . . . . .
H15 H 0.2551 0.4142 0.5182 0.056 Uiso 1 1 calc R U . . .
C16 C 0.3911(6) 0.4410(3) 0.6576(3) 0.0466(9) Uani 1 1 d . . . . .
H16 H 0.3865 0.3515 0.6607 0.056 Uiso 1 1 calc R U . . .
C17 C 0.4805(5) 0.5354(3) 0.7436(3) 0.0369(8) Uani 1 1 d . . . . .
C18 C 0.4912(4) 0.6700(3) 0.7365(2) 0.0288(6) Uani 1 1 d . . . . .
C19 C 0.5587(6) 0.5040(4) 0.8374(3) 0.0449(9) Uani 1 1 d . . . . .
H19 H 0.5565 0.4162 0.8464 0.054 Uiso 1 1 calc R U . . .
C20 C 0.6382(5) 0.6037(4) 0.9152(3) 0.0421(8) Uani 1 1 d . . . . .
H20 H 0.6885 0.5837 0.9777 0.051 Uiso 1 1 calc R U . . .
C21 C 0.6433(5) 0.7345(3) 0.9006(3) 0.0336(7) Uani 1 1 d . . . . .
H21 H 0.6988 0.8010 0.9539 0.040 Uiso 1 1 calc R U . . .

loop_
_atom_site_aniso_label
_atom_site_aniso_U_11
_atom_site_aniso_U_22
_atom_site_aniso_U_33
_atom_site_aniso_U_23
_atom_site_aniso_U_13
_atom_site_aniso_U_12
Cu1 0.0311(3) 0.0238(2) 0.0271(3) 0.00549(17) -0.00566(17) 0.00655(18)
N1 0.0271(13) 0.0278(13) 0.0284(13) 0.0050(10) 0.0014(10) 0.0059(10)
N2 0.0290(13) 0.0285(13) 0.0302(13) 0.0094(11) 0.0025(10) 0.0099(11)
O1 0.0505(14) 0.0289(12) 0.0310(12) 0.0015(9) -0.0136(10) 0.0131(10)
O2 0.0731(18) 0.0266(12) 0.0448(14) 0.0044(11) -0.0273(13) 0.0114(12)
O3 0.0332(13) 0.0403(14) 0.0707(18) 0.0241(13) -0.0094(12) 0.0050(11)
O4 0.0287(12) 0.0520(15) 0.0362(12) 0.0168(11) -0.0044(9) 0.0094(10)
O5 0.0567(15) 0.0311(12) 0.0410(13) -0.0051(10) -0.0080(11) 0.0078(11)
O6 0.0322(12) 0.0290(11) 0.0369(12) 0.0073(9) -0.0084(9) 0.0066(9)
O7 0.149(4) 0.066(2) 0.060(2) 0.0014(18) -0.001(2) 0.013(2)
C1 0.0284(15) 0.0283(15) 0.0285(15) 0.0061(12) -0.0036(12) 0.0052(12)
C2 0.0281(15) 0.0309(16) 0.0245(15) 0.0034(12) -0.0022(12) 0.0057(12)
C3 0.0316(16) 0.0272(15) 0.0286(15) 0.0025(12) -0.0037(12) 0.0037(13)
C4 0.0232(14) 0.0340(16) 0.0276(15) 0.0063(12) 0.0011(12) 0.0068(12)
C5 0.0280(16) 0.0368(17) 0.0278(15) 0.0055(13) -0.0007(12) 0.0088(13)
C6 0.0265(15) 0.0364(17) 0.0260(15) 0.0002(13) -0.0018(12) 0.0059(13)
C7 0.0282(16) 0.0292(16) 0.0339(17) -0.0008(13) 0.0021(13) 0.0057(13)
C8 0.0319(16) 0.0293(16) 0.0324(16) 0.0067(13) -0.0003(13) 0.0083(13)
C9 0.069(2) 0.0413(18) 0.055(2) 0.0036(15) -0.0041(19) 0.0047(18)
C10 0.0361(17) 0.0370(18) 0.0318(17) 0.0099(14) -0.0012(13) 0.0089(14)
C11 0.046(2) 0.053(2) 0.0326(18) 0.0079(16) -0.0050(15) 0.0114(17)
C12 0.053(2) 0.046(2) 0.0332(19) -0.0074(16) -0.0067(16) 0.0048(18)
C13 0.0390(18) 0.0336(17) 0.0345(18) -0.0006(14) 0.0057(14) 0.0060(14)
C14 0.0281(15) 0.0274(15) 0.0305(16) 0.0040(12) 0.0049(12) 0.0055(12)
C15 0.060(2) 0.0287(18) 0.046(2) -0.0071(16) 0.0059(18) 0.0037(16)
C16 0.061(2) 0.0262(17) 0.054(2) 0.0040(16) 0.0126(19) 0.0107(16)
C17 0.0414(19) 0.0276(16) 0.0456(19) 0.0101(14) 0.0114(15) 0.0116(14)
C18 0.0278(15) 0.0285(16) 0.0316(16) 0.0060(13) 0.0060(12) 0.0071(12)
C19 0.053(2) 0.0333(18) 0.055(2) 0.0196(17) 0.0128(18) 0.0165(16)
C20 0.047(2) 0.045(2) 0.042(2) 0.0221(16) 0.0034(16) 0.0191(17)
C21 0.0345(17) 0.0355(17) 0.0339(17) 0.0123(14) 0.0021(13) 0.0100(14)

loop_
_atom_type_symbol
_atom_type_description
_atom_type_scat_dispersion_real
_atom_type_scat_dispersion_imag
_atom_type_scat_source
C C 0.0181 0.0091 'International Tables Vol C Tables 4.2.6.8 and 6.1.1.4'
H H 0.0000 0.0000 'International Tables Vol C Tables 4.2.6.8 and 6.1.1.4'
N N 0.0311 0.0180 'International Tables Vol C Tables 4.2.6.8 and 6.1.1.4'
O O 0.0492 0.0322 'International Tables Vol C Tables 4.2.6.8 and 6.1.1.4'
Cu Cu -1.9646 0.5888 'International Tables Vol C Tables 4.2.6.8 and 6.1.1.4'

loop_
_geom_angle_atom_site_label_1
_geom_angle_atom_site_label_2
_geom_angle_atom_site_label_3
_geom_angle
_geom_angle_site_symmetry_1
_geom_angle_site_symmetry_3
_geom_angle_publ_flag
O1 Cu1 O6 94.70(9) . . ?
O1 Cu1 N1 170.00(10) . . ?
O6 Cu1 N1 91.97(10) . . ?
O1 Cu1 N2 89.43(10) . . ?
O6 Cu1 N2 163.27(10) . . ?
N1 Cu1 N2 82.10(11) . . ?
O1 Cu1 O4 95.06(10) . 2_777 ?
O6 Cu1 O4 96.15(9) . 2_777 ?
N1 Cu1 O4 91.61(10) . 2_777 ?
N2 Cu1 O4 99.62(10) . 2_777 ?
C10 N1 C14 117.8(3) . . ?
C10 N1 Cu1 129.4(2) . . ?
C14 N1 Cu1 112.7(2) . . ?
C21 N2 C18 118.2(3) . . ?
C21 N2 Cu1 129.3(2) . . ?
C18 N2 Cu1 112.5(2) . . ?
C1 O1 Cu1 129.3(2) . . ?
C5 O4 Cu1 127.3(2) . 2_777 ?
C7 O5 C9 117.5(3) . . ?
Cu1 O6 H1W 109.8 . . ?
Cu1 O6 H2W 89.6 . . ?
H1W O6 H2W 100.9 . . ?
H3W O7 H4W 132.7 . . ?
O2 C1 O1 124.9(3) . . ?
O2 C1 C2 118.4(3) . . ?
O1 C1 C2 116.6(3) . . ?
C8 C2 C3 120.4(3) . . ?
C8 C2 C1 118.9(3) . . ?
C3 C2 C1 120.7(3) . . ?
C2 C3 C4 119.8(3) . . ?
C2 C3 H3 120.1 . . ?
C4 C3 H3 120.1 . . ?
C6 C4 C3 119.8(3) . . ?
C6 C4 C5 120.3(3) . . ?
C3 C4 C5 119.9(3) . . ?
O4 C5 O3 124.0(3) . . ?
O4 C5 C4 118.2(3) . . ?
O3 C5 C4 117.8(3) . . ?
C4 C6 C7 120.5(3) . . ?
C4 C6 H6A 119.8 . . ?
C7 C6 H6A 119.8 . . ?
O5 C7 C8 124.2(3) . . ?
O5 C7 C6 116.1(3) . . ?
C8 C7 C6 119.7(3) . . ?
C7 C8 C2 119.9(3) . . ?
C7 C8 H8 120.1 . . ?
C2 C8 H8 120.1 . . ?
O5 C9 H9A 109.5 . . ?
O5 C9 H9B 109.5 . . ?
H9A C9 H9B 109.5 . . ?
O5 C9 H9C 109.5 . . ?
H9A C9 H9C 109.5 . . ?
H9B C9 H9C 109.5 . . ?
N1 C10 C11 122.8(3) . . ?
N1 C10 H10 118.6 . . ?
C11 C10 H10 118.6 . . ?
C12 C11 C10 119.2(3) . . ?
C12 C11 H11 120.4 . . ?
C10 C11 H11 120.4 . . ?
C11 C12 C13 119.6(3) . . ?
C11 C12 H12 120.2 . . ?
C13 C12 H12 120.2 . . ?
C14 C13 C12 117.3(3) . . ?
C14 C13 C15 118.1(3) . . ?
C12 C13 C15 124.6(3) . . ?
N1 C14 C13 123.4(3) . . ?
N1 C14 C18 116.2(3) . . ?
C13 C14 C18 120.4(3) . . ?
C16 C15 C13 121.3(3) . . ?
C16 C15 H15 119.3 . . ?
C13 C15 H15 119.3 . . ?
C15 C16 C17 121.6(3) . . ?
C15 C16 H16 119.2 . . ?
C17 C16 H16 119.2 . . ?
C18 C17 C19 116.4(3) . . ?
C18 C17 C16 118.6(3) . . ?
C19 C17 C16 125.0(3) . . ?
N2 C18 C17 123.7(3) . . ?
N2 C18 C14 116.3(3) . . ?
C17 C18 C14 120.0(3) . . ?
C20 C19 C17 119.5(3) . . ?
C20 C19 H19 120.2 . . ?
C17 C19 H19 120.2 . . ?
C19 C20 C21 119.9(3) . . ?
C19 C20 H20 120.0 . . ?
C21 C20 H20 120.0 . . ?
N2 C21 C20 122.3(3) . . ?
N2 C21 H21 118.9 . . ?
C20 C21 H21 118.9 . . ?

loop_
_geom_bond_atom_site_label_1
_geom_bond_atom_site_label_2
_geom_bond_distance
_geom_bond_site_symmetry_2
_geom_bond_publ_flag
Cu1 O1 1.953(2) . ?
Cu1 O6 1.966(2) . ?
Cu1 N1 2.001(3) . ?
Cu1 N2 2.010(3) . ?
Cu1 O4 2.251(2) 2_777 ?
N1 C10 1.326(4) . ?
N1 C14 1.357(4) . ?
N2 C21 1.328(4) . ?
N2 C18 1.354(4) . ?
O1 C1 1.265(4) . ?
O2 C1 1.241(4) . ?
O3 C5 1.256(4) . ?
O4 C5 1.255(4) . ?
O4 Cu1 2.251(2) 2_777 ?
O5 C7 1.369(4) . ?
O5 C9 1.481(5) . ?
O6 H1W 0.8200 . ?
O6 H2W 0.8500 . ?
O7 H3W 0.8500 . ?
O7 H4W 0.8500 . ?
C1 C2 1.505(4) . ?
C2 C8 1.389(4) . ?
C2 C3 1.394(4) . ?
C3 C4 1.394(4) . ?
C3 H3 0.9300 . ?
C4 C6 1.381(4) . ?
C4 C5 1.508(4) . ?
C6 C7 1.401(5) . ?
C6 H6A 0.9300 . ?
C7 C8 1.385(4) . ?
C8 H8 0.9300 . ?
C9 H9A 0.9600 . ?
C9 H9B 0.9600 . ?
C9 H9C 0.9600 . ?
C10 C11 1.396(5) . ?
C10 H10 0.9300 . ?
C11 C12 1.372(5) . ?
C11 H11 0.9300 . ?
C12 C13 1.399(5) . ?
C12 H12 0.9300 . ?
C13 C14 1.394(4) . ?
C13 C15 1.444(5) . ?
C14 C18 1.435(4) . ?
C15 C16 1.341(6) . ?
C15 H15 0.9300 . ?
C16 C17 1.428(5) . ?
C16 H16 0.9300 . ?
C17 C18 1.400(4) . ?
C17 C19 1.410(5) . ?
C19 C20 1.371(6) . ?
C19 H19 0.9300 . ?
C20 C21 1.387(5) . ?
C20 H20 0.9300 . ?
C21 H21 0.9300 . ?

loop_
_geom_hbond_atom_site_label_D
_geom_hbond_atom_site_label_H
_geom_hbond_atom_site_label_A
_geom_hbond_distance_DH
_geom_hbond_distance_HA
_geom_hbond_distance_DA
_geom_hbond_angle_DHA
_geom_hbond_site_symmetry_A
C21 H21 O1 0.93 2.49 2.980(4) 113.2 .
C11 H11 O4 0.93 2.55 3.406(4) 153.2 1_454
C10 H10 O7 0.93 2.65 3.484(5) 148.9 1_565
C10 H10 O6 0.93 2.61 3.081(4) 112.1 .
O7 H4W O4 0.85 2.00 2.846(4) 179.0 1_444
O7 H3W O3 0.85 2.12 2.967(5) 179.4 2_667
O6 H2W O2 0.85 1.75 2.596(3) 179.6 .
O6 H2W O1 0.85 2.39 2.883(3) 117.5 .
O6 H1W O3 0.82 1.87 2.632(3) 153.2 2_677
C21 H21 O1 0.93 2.49 2.980(4) 113.2 .
C11 H11 O4 0.93 2.55 3.406(4) 153.2 1_454
C10 H10 O7 0.93 2.65 3.484(5) 148.9 1_565
C10 H10 O6 0.93 2.61 3.081(4) 112.1 .
O7 H4W O4 0.85 2.00 2.846(4) 179.0 1_444
O7 H3W O3 0.85 2.12 2.967(5) 179.4 2_667
O6 H2W O2 0.85 1.75 2.596(3) 179.6 .
O6 H2W O1 0.85 2.39 2.883(3) 117.5 .
O6 H1W O3 0.82 1.87 2.632(3) 153.2 2_677
O6 H1W O3 0.82 1.87 2.632(3) 153.2 2_677
O6 H2W O1 0.85 2.39 2.883(3) 117.5 .
O6 H2W O2 0.85 1.75 2.596(3) 179.6 .
O7 H3W O3 0.85 2.12 2.967(5) 179.4 2_667
O7 H4W O4 0.85 2.00 2.846(4) 179.0 1_444
C9 H9A O2 0.96 2.72 3.353(6) 124.0 2_787
C10 H10 O6 0.93 2.61 3.081(4) 112.1 .
C11 H11 O4 0.93 2.55 3.406(4) 153.2 1_454
C21 H21 O1 0.93 2.49 2.980(4) 113.2 .
O6 H1W O3 0.82 1.87 2.632(3) 153.2 2_677
O6 H2W O1 0.85 2.39 2.883(3) 117.5 .
O6 H2W O2 0.85 1.75 2.596(3) 179.6 .
O7 H3W O3 0.85 2.12 2.967(5) 179.4 2_667
O7 H4W O4 0.85 2.00 2.846(4) 179.0 1_444
C10 H10 O6 0.93 2.61 3.081(4) 112.1 .
C10 H10 O7 0.93 2.65 3.484(5) 148.9 1_565
C11 H11 O4 0.93 2.55 3.406(4) 153.2 1_454
C21 H21 O1 0.93 2.49 2.980(4) 113.2 .
O6 H1W O3 0.82 1.87 2.632(3) 153.2 2_677
O6 H2W O1 0.85 2.39 2.883(3) 117.5 .
O6 H2W O2 0.85 1.75 2.596(3) 179.6 .
O7 H3W O3 0.85 2.12 2.967(5) 179.4 2_667
O7 H4W O4 0.85 2.00 2.846(4) 179.0 1_444
C9 H9A O2 0.96 2.72 3.353(6) 124.0 2_787
C10 H10 O6 0.93 2.61 3.081(4) 112.1 .
C11 H11 O4 0.93 2.55 3.406(4) 153.2 1_454
C21 H21 O1 0.93 2.49 2.980(4) 113.2 .

loop_
_geom_torsion_atom_site_label_1
_geom_torsion_atom_site_label_2
_geom_torsion_atom_site_label_3
_geom_torsion_atom_site_label_4
_geom_torsion
_geom_torsion_site_symmetry_1
_geom_torsion_site_symmetry_2
_geom_torsion_site_symmetry_3
_geom_torsion_site_symmetry_4
_geom_torsion_publ_flag
Cu1 O1 C1 O2 3.1(5) . . . . ?
Cu1 O1 C1 C2 -176.5(2) . . . . ?
O2 C1 C2 C8 -7.2(5) . . . . ?
O1 C1 C2 C8 172.4(3) . . . . ?
O2 C1 C2 C3 171.8(3) . . . . ?
O1 C1 C2 C3 -8.6(5) . . . . ?
C8 C2 C3 C4 -1.3(5) . . . . ?
C1 C2 C3 C4 179.8(3) . . . . ?
C2 C3 C4 C6 0.8(5) . . . . ?
C2 C3 C4 C5 -179.1(3) . . . . ?
Cu1 O4 C5 O3 125.6(3) 2_777 . . . ?
Cu1 O4 C5 C4 -56.3(4) 2_777 . . . ?
C6 C4 C5 O4 -46.8(4) . . . . ?
C3 C4 C5 O4 133.1(3) . . . . ?
C6 C4 C5 O3 131.4(3) . . . . ?
C3 C4 C5 O3 -48.7(4) . . . . ?
C3 C4 C6 C7 0.2(5) . . . . ?
C5 C4 C6 C7 -179.8(3) . . . . ?
C9 O5 C7 C8 -7.4(5) . . . . ?
C9 O5 C7 C6 172.3(3) . . . . ?
C4 C6 C7 O5 179.4(3) . . . . ?
C4 C6 C7 C8 -0.8(5) . . . . ?
O5 C7 C8 C2 -179.9(3) . . . . ?
C6 C7 C8 C2 0.3(5) . . . . ?
C3 C2 C8 C7 0.7(5) . . . . ?
C1 C2 C8 C7 179.7(3) . . . . ?
C14 N1 C10 C11 0.0(5) . . . . ?
Cu1 N1 C10 C11 178.7(3) . . . . ?
N1 C10 C11 C12 0.6(6) . . . . ?
C10 C11 C12 C13 -0.9(6) . . . . ?
C11 C12 C13 C14 0.6(5) . . . . ?
C11 C12 C13 C15 -178.8(4) . . . . ?
C10 N1 C14 C13 -0.4(5) . . . . ?
Cu1 N1 C14 C13 -179.3(2) . . . . ?
C10 N1 C14 C18 -179.7(3) . . . . ?
Cu1 N1 C14 C18 1.4(3) . . . . ?
C12 C13 C14 N1 0.1(5) . . . . ?
C15 C13 C14 N1 179.5(3) . . . . ?
C12 C13 C14 C18 179.4(3) . . . . ?
C15 C13 C14 C18 -1.2(5) . . . . ?
C14 C13 C15 C16 0.7(6) . . . . ?
C12 C13 C15 C16 -179.9(4) . . . . ?
C13 C15 C16 C17 0.8(6) . . . . ?
C15 C16 C17 C18 -1.9(6) . . . . ?
C15 C16 C17 C19 177.4(4) . . . . ?
C21 N2 C18 C17 -0.6(5) . . . . ?
Cu1 N2 C18 C17 178.7(2) . . . . ?
C21 N2 C18 C14 177.8(3) . . . . ?
Cu1 N2 C18 C14 -2.9(3) . . . . ?
C19 C17 C18 N2 0.3(5) . . . . ?
C16 C17 C18 N2 179.7(3) . . . . ?
C19 C17 C18 C14 -178.0(3) . . . . ?
C16 C17 C18 C14 1.4(5) . . . . ?
N1 C14 C18 N2 1.0(4) . . . . ?
C13 C14 C18 N2 -178.3(3) . . . . ?
N1 C14 C18 C17 179.5(3) . . . . ?
C13 C14 C18 C17 0.1(5) . . . . ?
C18 C17 C19 C20 0.4(5) . . . . ?
C16 C17 C19 C20 -178.9(4) . . . . ?
C17 C19 C20 C21 -0.9(6) . . . . ?
C18 N2 C21 C20 0.1(5) . . . . ?
Cu1 N2 C21 C20 -179.1(2) . . . . ?
C19 C20 C21 N2 0.7(5) . . . . ?
